data_4000706
loop_
_publ_author_name
'Massin, Julien'
'Dayoub, Wissam'
'Mulatier, Jean-Christophe'
'Aronica, Christophe'
'Bretonni\`ere, Yann'
'Andraud, Chantal'

_publ_section_title
;
 Near-Infrared Solid-State Emitters Based on Isophorone: Synthesis,
 Crystal Structure and Spectroscopic Properties.&#x2020;
;
_journal_issue 3
_journal_name_full 'Chemistry of Materials'
_journal_page_first 862
_journal_paper_doi 10.1021/cm102165r
_journal_volume 23
_journal_year 2011
_chemical_formula_moiety 'C33 H30 N4'
_chemical_formula_sum 'C33 H30 N4'
_chemical_formula_weight 482.63
_space_group_IT_number 14
_symmetry_cell_setting monoclinic
_symmetry_space_group_name_Hall '-P 2ybc'
_symmetry_space_group_name_H-M 'P 1 21/c 1'
_atom_sites_solution_hydrogens geom
_atom_sites_solution_primary direct
_audit_creation_date 09-06-17
_audit_creation_method CRYSTALS_ver_12.87
_cell_angle_alpha 90
_cell_angle_beta 97.576(5)
_cell_angle_gamma 90
_cell_formula_units_Z 4
_cell_length_a 9.173(5)
_cell_length_b 18.158(5)
_cell_length_c 16.718(5)
_cell_measurement_reflns_used 0
_cell_measurement_temperature 293
_cell_measurement_theta_max 0
_cell_measurement_theta_min 0
_cell_volume 2760.3(19)
_computing_cell_refinement 'USER DEFINED CELL REFINEMENT'
_computing_data_collection 'USER DEFINED DATA COLLECTION'
_computing_data_reduction 'USER DEFINED DATA REDUCTION'
_computing_molecular_graphics 'CAMERON (Watkin et al., 1996)'
_computing_publication_material 'CRYSTALS (Betteridge et al., 2003)'
_computing_structure_refinement 'CRYSTALS (Betteridge et al., 2003)'
_computing_structure_solution 'SHELXS 86 (Sheldrick, 1986)'
_diffrn_ambient_temperature 293
_diffrn_measured_fraction_theta_full 0.996
_diffrn_measured_fraction_theta_max 0.859
_diffrn_measurement_device Unknown
_diffrn_measurement_device_type Serial
_diffrn_measurement_method \w/2\q
_diffrn_radiation_monochromator graphite
_diffrn_radiation_type 'Mo K\a'
_diffrn_radiation_wavelength 0.71069
_diffrn_reflns_av_R_equivalents 0.060
_diffrn_reflns_limit_h_max 11
_diffrn_reflns_limit_h_min -12
_diffrn_reflns_limit_k_max 22
_diffrn_reflns_limit_k_min -23
_diffrn_reflns_limit_l_max 22
_diffrn_reflns_limit_l_min -18
_diffrn_reflns_number 17776
_diffrn_reflns_theta_full 26.368
_diffrn_reflns_theta_max 29.298
_diffrn_reflns_theta_min 2.558
_diffrn_standards_number 0
_exptl_absorpt_coefficient_mu 0.069
_exptl_absorpt_correction_T_max 1.0000
_exptl_absorpt_correction_T_min 1.0000
_exptl_absorpt_correction_type none
_exptl_crystal_colour red
_exptl_crystal_density_diffrn 1.161
_exptl_crystal_density_method 'not measured'
_exptl_crystal_description plate
_exptl_crystal_F_000 1024
_exptl_crystal_size_max 0.1
_exptl_crystal_size_mid 0.1
_exptl_crystal_size_min 0.1
_refine_diff_density_max 0.27
_refine_diff_density_min -0.29
_refine_ls_extinction_method None
_refine_ls_goodness_of_fit_ref 1.0386
_refine_ls_hydrogen_treatment none
_refine_ls_matrix_type full
_refine_ls_number_parameters 334
_refine_ls_number_reflns 3166
_refine_ls_number_restraints 0
_refine_ls_R_factor_all 0.1609
_refine_ls_R_factor_gt 0.0446
_refine_ls_shift/su_max 0.0004099
_refine_ls_structure_factor_coef F
_refine_ls_weighting_details
;
 Method, part 1, Chebychev polynomial, (Watkin, 1994, Prince, 1982) 
 [weight] = 1.0/[A~0~*T~0~(x)+A~1~*T~1~(x) ... +A~n-1~]*T~n-1~(x)] 
 where A~i~ are the Chebychev coefficients listed below and x= Fcalc/Fmax 
 Method = Robust Weighting (Prince, 1982) 
 W = [weight] * [1-(deltaF/6*sigmaF)^2^]^2^ 
 A~i~ are: 
 11.0 -0.157 10.2 
;
_refine_ls_weighting_scheme calc
_refine_ls_wR_factor_all 0.0711
_refine_ls_wR_factor_gt 0.0491
_refine_ls_wR_factor_ref 0.0567
_reflns_limit_h_max 12
_reflns_limit_h_min -12
_reflns_limit_k_max 23
_reflns_limit_k_min 0
_reflns_limit_l_max 22
_reflns_limit_l_min 0
_reflns_number_gt 2182
_reflns_number_total 6479
_reflns_threshold_expression I>2.0\s(I)
_oxford_diffrn_Wilson_B_factor 0.00
_oxford_diffrn_Wilson_scale 0.00
_oxford_refine_ls_r_factor_ref 0.0763
_oxford_refine_ls_scale 1.832(4)
_oxford_reflns_number_all 6463
_oxford_reflns_threshold_expression_ref I>1.0\s(I)
_oxford_structure_analysis_title 'jmphenyl in P 1 21/c 1'
_cod_data_source_file cm102165r_si_005.cif
_cod_data_source_block JMdiphenyl
_cod_depositor_comments
;
The following automatic conversions were performed:

'_symmetry_cell_setting' value 'Monoclinic' changed to 'monoclinic'
according to /home/saulius/struct/CIF-dictionaries/cif_core.dic
dictionary named 'cif_core.dic' version 2.4.1 from 2010-06-29.

Automatic conversion script
Id: cif_fix_values 1715 2011-07-08 13:25:40Z adriana 
;
_cod_original_sg_symbol_H-M 'P 1 21/c 1 '
_cod_database_code 4000706

loop_
_symmetry_equiv_pos_as_xyz
x,y,z
-x,-y,-z
-x,y+1/2,-z+1/2
x,-y+1/2,z+1/2

loop_
_atom_site_label
_atom_site_type_symbol
_atom_site_fract_x
_atom_site_fract_y
_atom_site_fract_z
_atom_site_U_iso_or_equiv
_atom_site_occupancy
_atom_site_adp_type
N1 N 0.8737(2) 0.12523(13) 0.66432(11) 0.0536 1.0000 Uani
C2 C 0.8341(3) 0.10905(13) 0.74005(13) 0.0424 1.0000 Uani
C3 C 0.7266(3) 0.07145(13) 0.97864(13) 0.0431 1.0000 Uani
C4 C 0.7577(3) 0.08178(13) 0.89605(13) 0.0396 1.0000 Uani
C5 C 0.6965(3) 0.05698(16) 1.15435(14) 0.0518 1.0000 Uani
C6 C 0.6933(3) 0.12521(14) 0.75897(13) 0.0450 1.0000 Uani
C7 C 0.9335(3) 0.07669(14) 0.80047(14) 0.0468 1.0000 Uani
C8 C 0.6747(3) 0.08583(15) 1.23825(13) 0.0475 1.0000 Uani
C9 C 0.6566(3) 0.11190(14) 0.83460(14) 0.0443 1.0000 Uani
C10 C 0.7644(3) 0.13950(14) 0.59701(13) 0.0442 1.0000 Uani
C11 C 0.4025(3) 0.08680(14) 1.18934(13) 0.0407 1.0000 Uani
C12 C 0.5737(3) 0.07734(13) 1.09000(13) 0.0414 1.0000 Uani
C13 C 0.4370(3) 0.09141(14) 1.10925(13) 0.0444 1.0000 Uani
C14 C 0.8960(3) 0.06474(14) 0.87593(13) 0.0455 1.0000 Uani
C15 C 0.2649(3) 0.10193(14) 1.20783(14) 0.0452 1.0000 Uani
C16 C 0.5974(3) 0.08301(13) 1.00649(13) 0.0422 1.0000 Uani
C17 C 0.5206(3) 0.06333(14) 1.25484(13) 0.0442 1.0000 Uani
C18 C 1.0229(3) 0.13818(15) 0.65181(14) 0.0514 1.0000 Uani
C19 C 0.2290(3) 0.09793(15) 1.28790(16) 0.0522 1.0000 Uani
C20 C 0.7526(3) 0.20832(14) 0.56265(16) 0.0537 1.0000 Uani
N21 N 0.2011(3) 0.09540(17) 1.35261(15) 0.0775 1.0000 Uani
C22 C 0.5562(3) 0.16698(17) 0.46418(15) 0.0569 1.0000 Uani
C23 C 0.5691(3) 0.09831(17) 0.49776(17) 0.0640 1.0000 Uani
C24 C 1.0715(3) 0.1104(2) 0.58350(16) 0.0725 1.0000 Uani
C25 C 0.6726(3) 0.08406(15) 0.56400(17) 0.0610 1.0000 Uani
C26 C 0.6486(3) 0.22200(15) 0.49621(17) 0.0623 1.0000 Uani
C27 C 1.1159(3) 0.17946(19) 0.70610(17) 0.0659 1.0000 Uani
N28 N 0.0484(3) 0.13580(18) 1.09963(17) 0.0815 1.0000 Uani
C29 C 0.1449(3) 0.12092(16) 1.14706(17) 0.0565 1.0000 Uani
C30 C 0.6907(3) 0.16909(18) 1.24172(17) 0.0685 1.0000 Uani
C31 C 0.7883(3) 0.0503(2) 1.30190(16) 0.0764 1.0000 Uani
C32 C 1.1756(6) 0.2073(3) 0.9203(2) 0.0951 1.0000 Uani
C33 C 1.2592(3) 0.1927(2) 0.6922(2) 0.0825 1.0000 Uani
C34 C 1.0393(5) 0.2437(2) 0.9286(2) 0.1004 1.0000 Uani
C35 C 1.2160(4) 0.1253(3) 0.56967(19) 0.0971 1.0000 Uani
C36 C 1.3083(3) 0.1660(3) 0.6236(2) 0.0951 1.0000 Uani
N37 N 1.2807(5) 0.1782(3) 0.9116(2) 0.1516 1.0000 Uani
H31 H 0.8096 0.0525 1.0206 0.0574 1.0000 Uiso
H52 H 0.6994 -0.0006 1.1543 0.0718 1.0000 Uiso
H51 H 0.7972 0.0722 1.1406 0.0726 1.0000 Uiso
H61 H 0.6158 0.1469 0.7158 0.0609 1.0000 Uiso
H71 H 1.0422 0.0639 0.7908 0.0627 1.0000 Uiso
H91 H 0.5569 0.1226 0.8460 0.0635 1.0000 Uiso
H131 H 0.3520 0.1063 1.0644 0.0581 1.0000 Uiso
H141 H 0.9700 0.0417 0.9184 0.0599 1.0000 Uiso
H161 H 0.5068 0.0994 0.9646 0.0623 1.0000 Uiso
H172 H 0.4988 0.0849 1.3092 0.0576 1.0000 Uiso
H171 H 0.5209 0.0045 1.2590 0.0587 1.0000 Uiso
H201 H 0.8246 0.2500 0.5848 0.0751 1.0000 Uiso
H221 H 0.4778 0.1770 0.4175 0.0784 1.0000 Uiso
H231 H 0.5063 0.0566 0.4744 0.0812 1.0000 Uiso
H241 H 1.0038 0.0806 0.5423 0.0999 1.0000 Uiso
H251 H 0.6783 0.0316 0.5859 0.0796 1.0000 Uiso
H261 H 0.6419 0.2734 0.4704 0.0864 1.0000 Uiso
H271 H 1.0837 0.2033 0.7616 0.0878 1.0000 Uiso
H301 H 0.6740 0.1898 1.2969 0.1056 1.0000 Uiso
H303 H 0.7938 0.1842 1.2321 0.1053 1.0000 Uiso
H302 H 0.6204 0.1972 1.1976 0.1052 1.0000 Uiso
H311 H 0.7688 0.0661 1.3561 0.1127 1.0000 Uiso
H312 H 0.8916 0.0656 1.2900 0.1139 1.0000 Uiso
H313 H 0.7771 -0.0055 1.2986 0.1147 1.0000 Uiso
H331 H 1.3293 0.2225 0.7321 0.1019 1.0000 Uiso
H341 H 1.0279 0.2573 0.9858 0.1695 1.0000 Uiso
H343 H 1.0160 0.2930 0.8963 0.1687 1.0000 Uiso
H342 H 0.9452 0.2127 0.9077 0.1691 1.0000 Uiso
H351 H 1.2496 0.1100 0.5186 0.1250 1.0000 Uiso
H361 H 1.4120 0.1773 0.6150 0.1193 1.0000 Uiso

loop_
_atom_site_aniso_label
_atom_site_aniso_U_11
_atom_site_aniso_U_22
_atom_site_aniso_U_33
_atom_site_aniso_U_23
_atom_site_aniso_U_13
_atom_site_aniso_U_12
N1 0.0438(12) 0.0836(17) 0.0333(11) 0.0101(10) 0.0047(9) -0.0030(11)
C2 0.0447(14) 0.0518(15) 0.0318(12) 0.0004(10) 0.0094(10) -0.0037(12)
C3 0.0548(16) 0.0431(14) 0.0326(12) 0.0011(10) 0.0097(11) -0.0011(12)
C4 0.0443(14) 0.0410(14) 0.0347(12) -0.0028(10) 0.0093(10) -0.0024(11)
C5 0.0434(15) 0.0745(19) 0.0385(13) 0.0003(12) 0.0092(11) 0.0088(13)
C6 0.0461(14) 0.0559(16) 0.0333(12) 0.0035(11) 0.0057(10) 0.0027(12)
C7 0.0423(14) 0.0590(17) 0.0394(13) 0.0020(11) 0.0063(11) 0.0066(12)
C8 0.0432(13) 0.0659(17) 0.0337(12) 0.0015(11) 0.0060(10) 0.0018(13)
C9 0.0401(14) 0.0547(16) 0.0393(13) -0.0003(11) 0.0093(11) -0.0036(11)
C10 0.0460(14) 0.0560(16) 0.0320(12) 0.0038(11) 0.0101(10) -0.0017(12)
C11 0.0417(14) 0.0449(15) 0.0370(12) -0.0035(10) 0.0101(10) -0.0053(11)
C12 0.0445(15) 0.0438(15) 0.0366(12) -0.0028(10) 0.0077(10) -0.0049(11)
C13 0.0422(14) 0.0592(16) 0.0321(12) -0.0022(11) 0.0061(10) -0.0053(12)
C14 0.0504(15) 0.0528(16) 0.0338(12) 0.0038(10) 0.0078(11) 0.0065(12)
C15 0.0385(13) 0.0594(16) 0.0382(13) -0.0017(11) 0.0069(10) -0.0020(12)
C16 0.0447(14) 0.0481(14) 0.0356(12) -0.0058(10) 0.0118(11) -0.0057(12)
C17 0.0429(14) 0.0549(16) 0.0368(13) 0.0001(11) 0.0127(11) -0.0005(12)
C18 0.0461(15) 0.0729(18) 0.0364(13) 0.0188(13) 0.0092(11) 0.0027(14)
C19 0.0382(14) 0.0692(18) 0.0513(16) -0.0056(13) 0.0136(12) 0.0020(13)
C20 0.0650(17) 0.0476(15) 0.0483(15) -0.0024(12) 0.0072(13) -0.0049(13)
N21 0.0673(17) 0.115(2) 0.0550(16) -0.0069(14) 0.0263(13) 0.0047(15)
C22 0.0601(17) 0.0695(19) 0.0404(14) 0.0006(14) 0.0046(12) 0.0014(15)
C23 0.0684(19) 0.067(2) 0.0527(16) -0.0009(14) -0.0051(14) -0.0169(16)
C24 0.0592(19) 0.122(3) 0.0378(15) 0.0096(15) 0.0110(13) 0.0179(18)
C25 0.0762(19) 0.0492(17) 0.0553(16) 0.0085(13) 0.0003(15) -0.0097(15)
C26 0.079(2) 0.0526(17) 0.0546(17) 0.0080(13) 0.0044(15) 0.0079(16)
C27 0.0507(17) 0.092(2) 0.0561(18) 0.0072(15) 0.0109(14) -0.0089(16)
N28 0.0510(15) 0.111(2) 0.0799(18) 0.0110(16) -0.0005(14) 0.0024(15)
C29 0.0436(15) 0.074(2) 0.0544(16) -0.0006(14) 0.0144(14) -0.0069(14)
C30 0.076(2) 0.076(2) 0.0537(17) -0.0085(14) 0.0100(14) -0.0262(17)
C31 0.0524(17) 0.132(3) 0.0438(16) 0.0097(17) 0.0030(13) 0.0179(18)
C32 0.097(3) 0.118(3) 0.065(2) -0.004(2) -0.007(2) -0.015(3)
C33 0.060(2) 0.113(3) 0.073(2) 0.0130(19) 0.0046(17) -0.017(2)
C34 0.121(3) 0.087(3) 0.101(3) -0.018(2) 0.042(3) -0.002(2)
C35 0.062(2) 0.186(4) 0.0471(18) 0.023(2) 0.0191(16) 0.028(2)
C36 0.0500(19) 0.174(4) 0.063(2) 0.038(2) 0.0144(17) 0.008(2)
N37 0.100(3) 0.237(6) 0.110(3) -0.006(3) -0.016(2) 0.038(3)

loop_
_atom_type_symbol
_atom_type_scat_dispersion_real
_atom_type_scat_dispersion_imag
_atom_type_scat_Cromer_Mann_a1
_atom_type_scat_Cromer_Mann_b1
_atom_type_scat_Cromer_Mann_a2
_atom_type_scat_Cromer_Mann_b2
_atom_type_scat_Cromer_Mann_a3
_atom_type_scat_Cromer_Mann_b3
_atom_type_scat_Cromer_Mann_a4
_atom_type_scat_Cromer_Mann_b4
_atom_type_scat_Cromer_Mann_c
_atom_type_scat_source
C 0.0033 0.0016 2.3100 20.8439 1.0200 10.2075 1.5886 0.5687 0.8650 51.6512 0.2156 'International Tables Vol C 4.2.6.8 and 6.1.1.4'
H 0.0000 0.0000 0.4930 10.5109 0.3229 26.1257 0.1402 3.1424 0.0408 57.7998 0.0030 'International Tables Vol C 4.2.6.8 and 6.1.1.4'
N 0.0061 0.0033 12.2126 0.0057 3.1322 9.8933 2.0125 28.9975 1.1663 0.5826 -11.5290 'International Tables Vol C 4.2.6.8 and 6.1.1.4'

loop_
_geom_angle_atom_site_label_1
_geom_angle_atom_site_label_2
_geom_angle_atom_site_label_3
_geom_angle
_geom_angle_publ_flag
C2 N1 C10 120.9(2) yes
C2 N1 C18 122.4(2) yes
C10 N1 C18 116.14(19) yes
N1 C2 C6 121.3(2) yes
N1 C2 C7 121.4(2) yes
C6 C2 C7 117.3(2) yes
C4 C3 C16 126.8(2) yes
C4 C3 H31 118.2 no
C16 C3 H31 115.1 no
C3 C4 C9 123.4(2) yes
C3 C4 C14 120.0(2) yes
C9 C4 C14 116.5(2) yes
C8 C5 C12 113.3(2) yes
C8 C5 H52 110.4 no
C12 C5 H52 105.2 no
C8 C5 H51 110.2 no
C12 C5 H51 112.9 no
H52 C5 H51 104.3 no
C2 C6 C9 121.1(2) yes
C2 C6 H61 119.8 no
C9 C6 H61 119.1 no
C2 C7 C14 120.9(2) yes
C2 C7 H71 121.3 no
C14 C7 H71 117.7 no
C5 C8 C17 108.0(2) yes
C5 C8 C30 110.6(2) yes
C17 C8 C30 110.2(2) yes
C5 C8 C31 109.4(2) yes
C17 C8 C31 108.8(2) yes
C30 C8 C31 109.9(2) yes
C4 C9 C6 121.7(2) yes
C4 C9 H91 118.7 no
C6 C9 H91 119.6 no
N1 C10 C20 120.2(2) yes
N1 C10 C25 120.7(2) yes
C20 C10 C25 119.1(2) yes
C13 C11 C15 121.9(2) yes
C13 C11 C17 118.5(2) yes
C15 C11 C17 119.5(2) yes
C5 C12 C13 120.4(2) yes
C5 C12 C16 121.1(2) yes
C13 C12 C16 118.5(2) yes
C11 C13 C12 122.7(2) yes
C11 C13 H131 117.1 no
C12 C13 H131 120.2 no
C4 C14 C7 122.5(2) yes
C4 C14 H141 118.3 no
C7 C14 H141 119.2 no
C11 C15 C19 122.5(2) yes
C11 C15 C29 122.2(2) yes
C19 C15 C29 115.3(2) yes
C12 C16 C3 125.1(2) yes
C12 C16 H161 117.1 no
C3 C16 H161 117.8 no
C8 C17 C11 112.80(19) yes
C8 C17 H172 110.4 no
C11 C17 H172 109.3 no
C8 C17 H171 106.4 no
C11 C17 H171 109.1 no
H172 C17 H171 108.7 no
N1 C18 C24 118.8(2) yes
N1 C18 C27 120.8(2) yes
C24 C18 C27 120.3(3) yes
C15 C19 N21 179.2(3) yes
C10 C20 C26 120.4(2) yes
C10 C20 H201 120.1 no
C26 C20 H201 119.5 no
C23 C22 C26 119.3(2) yes
C23 C22 H221 119.9 no
C26 C22 H221 120.8 no
C22 C23 C25 120.8(3) yes
C22 C23 H231 121.1 no
C25 C23 H231 118.0 no
C18 C24 C35 118.9(3) yes
C18 C24 H241 121.3 no
C35 C24 H241 119.8 no
C23 C25 C10 120.1(3) yes
C23 C25 H251 117.3 no
C10 C25 H251 122.6 no
C20 C26 C22 120.4(3) yes
C20 C26 H261 119.8 no
C22 C26 H261 119.9 no
C18 C27 C33 120.1(3) yes
C18 C27 H271 123.9 no
C33 C27 H271 116.1 no
C15 C29 N28 179.0(3) yes
C8 C30 H301 111.9 no
C8 C30 H303 110.5 no
H301 C30 H303 107.1 no
C8 C30 H302 114.2 no
H301 C30 H302 107.7 no
H303 C30 H302 104.9 no
C8 C31 H311 109.1 no
C8 C31 H312 108.1 no
H311 C31 H312 112.3 no
C8 C31 H313 109.1 no
H311 C31 H313 108.0 no
H312 C31 H313 110.3 no
C34 C32 N37 178.0(5) yes
C27 C33 C36 120.1(3) yes
C27 C33 H331 120.8 no
C36 C33 H331 119.1 no
C32 C34 H341 113.9 no
C32 C34 H343 117.5 no
H341 C34 H343 103.8 no
C32 C34 H342 114.1 no
H341 C34 H342 105.2 no
H343 C34 H342 100.6 no
C24 C35 C36 120.8(3) yes
C24 C35 H351 120.0 no
C36 C35 H351 119.0 no
C33 C36 C35 119.8(3) yes
C33 C36 H361 117.9 no
C35 C36 H361 122.2 no

loop_
_geom_bond_atom_site_label_1
_geom_bond_atom_site_label_2
_geom_bond_distance
_geom_bond_publ_flag
N1 C2 1.394(3) yes
N1 C10 1.429(3) yes
N1 C18 1.431(3) yes
C2 C6 1.401(3) yes
C2 C7 1.398(3) yes
C3 C4 1.458(3) yes
C3 C16 1.346(3) yes
C3 H31 1.024 no
C4 C9 1.401(3) yes
C4 C14 1.389(3) yes
C5 C8 1.535(3) yes
C5 C12 1.498(3) yes
C5 H52 1.046 no
C5 H51 1.019 no
C6 C9 1.372(3) yes
C6 H61 1.024 no
C7 C14 1.368(3) yes
C7 H71 1.057 no
C8 C17 1.532(3) yes
C8 C30 1.519(4) yes
C8 C31 1.530(4) yes
C9 H91 0.978 no
C10 C20 1.374(4) yes
C10 C25 1.380(4) yes
C11 C13 1.418(3) yes
C11 C15 1.367(3) yes
C11 C17 1.497(3) yes
C12 C13 1.359(3) yes
C12 C16 1.445(3) yes
C13 H131 1.044 no
C14 H141 1.006 no
C15 C19 1.422(4) yes
C15 C29 1.438(4) yes
C16 H161 1.057 no
C17 H172 1.033 no
C17 H171 1.070 no
C18 C24 1.375(4) yes
C18 C27 1.382(4) yes
C19 N21 1.145(3) yes
C20 C26 1.388(4) yes
C20 H201 1.040 no
C22 C23 1.366(4) yes
C22 C26 1.372(4) yes
C22 H221 1.006 no
C23 C25 1.385(4) yes
C23 H231 0.999 no
C24 C35 1.402(5) yes
C24 H241 1.020 no
C25 H251 1.019 no
C26 H261 1.026 no
C27 C33 1.386(4) yes
C27 H271 1.098 no
N28 C29 1.140(3) yes
C30 H301 1.025 no
C30 H303 1.018 no
C30 H302 1.047 no
C31 H311 0.989 no
C31 H312 1.032 no
C31 H313 1.019 no
C32 C34 1.437(6) yes
C32 N37 1.124(5) yes
C33 C36 1.375(5) yes
C33 H331 1.019 no
C34 H341 1.006 no
C34 H343 1.053 no
C34 H342 1.052 no
C35 C36 1.369(5) yes
C35 H351 0.985 no
C36 H361 1.001 no

loop_
_geom_hbond_atom_site_label_D
_geom_hbond_atom_site_label_H
_geom_hbond_atom_site_label_A
_geom_hbond_site_symmetry_A
_geom_hbond_angle_DHA
_geom_hbond_distance_DH
_geom_hbond_distance_HA
_geom_hbond_distance_DA
_geom_hbond_publ_flag
C16 H161 N37 1_455 156 1.06 2.58 3.568(4) yes

loop_
_cod_related_entry_id
_cod_related_entry_database
_cod_related_entry_code
1 ChemSpider 30658422
